data_2016518
loop_
_publ_author_name
'Wong, Jessica H.'
'Olmstead, Marilyn M.'
'Fettinger, James C.'
'Gervay-Hague, Jacquelyn'

_publ_section_title
;
 Vinyl sulfones
;
_journal_coeditor_code SK3201
_journal_issue 3
_journal_name_full 'Acta Crystallographica Section C'
_journal_page_first o132
_journal_page_last o136
_journal_paper_doi 10.1107/S0108270108002692
_journal_volume 64
_journal_year 2008
_chemical_formula_iupac 'C16 H14 O2 S'
_chemical_formula_moiety 'C16 H14 O2 S'
_chemical_formula_sum 'C16 H14 O2 S'
_chemical_formula_weight 270.33
_chemical_name_systematic
;
bis(trans-2-phenylethenyl) sulfone
;
_space_group_IT_number 61
_symmetry_cell_setting orthorhombic
_symmetry_space_group_name_Hall '-P 2ac 2ab'
_symmetry_space_group_name_H-M 'P b c a'
_atom_sites_solution_hydrogens geom
_atom_sites_solution_primary direct
_atom_sites_solution_secondary difmap
_audit_creation_method SHELXL-97
_cell_angle_alpha 90.00
_cell_angle_beta 90.00
_cell_angle_gamma 90.00
_cell_formula_units_Z 24
_cell_length_a 10.1632(7)
_cell_length_b 23.6753(16)
_cell_length_c 34.339(2)
_cell_measurement_reflns_used 5361
_cell_measurement_temperature 90(2)
_cell_measurement_theta_max 25.5
_cell_measurement_theta_min 2.3
_cell_volume 8262.5(9)
_computing_cell_refinement 'SAINT (Version 7.16b; Bruker, 2004)'
_computing_data_collection 'SMART (Bruker, 2002)'
_computing_data_reduction 'SAINT (Version 7.16b; Bruker, 2004)'
_computing_molecular_graphics 'SHELXTL (Version 5.1; Sheldrick, 2008)'
_computing_publication_material 'SHELXL97 (Sheldrick, 2008)'
_computing_structure_refinement 'SHELXL97 (Sheldrick, 2008)'
_computing_structure_solution 'SHELXS97 (Sheldrick, 2008)'
_diffrn_ambient_temperature 90(2)
_diffrn_detector_area_resol_mean 8.3
_diffrn_measured_fraction_theta_full 1.000
_diffrn_measured_fraction_theta_max 1.000
_diffrn_measurement_device_type 'Bruker SMART 1000'
_diffrn_measurement_method \w
_diffrn_radiation_monochromator graphite
_diffrn_radiation_source 'fine-focus sealed tube'
_diffrn_radiation_type MoK\a
_diffrn_radiation_wavelength 0.71073
_diffrn_reflns_av_R_equivalents 0.0848
_diffrn_reflns_av_sigmaI/netI 0.0611
_diffrn_reflns_limit_h_max 13
_diffrn_reflns_limit_h_min -13
_diffrn_reflns_limit_k_max 30
_diffrn_reflns_limit_k_min -27
_diffrn_reflns_limit_l_max 44
_diffrn_reflns_limit_l_min -44
_diffrn_reflns_number 60803
_diffrn_reflns_theta_full 27.50
_diffrn_reflns_theta_max 27.50
_diffrn_reflns_theta_min 1.72
_exptl_absorpt_coefficient_mu 0.229
_exptl_absorpt_correction_T_max 0.987
_exptl_absorpt_correction_T_min 0.892
_exptl_absorpt_correction_type multi-scan
_exptl_absorpt_process_details '(SADABS; Sheldrick, 2006)'
_exptl_crystal_colour colorless
_exptl_crystal_density_diffrn 1.304
_exptl_crystal_density_method 'not measured'
_exptl_crystal_description rod
_exptl_crystal_F_000 3408
_exptl_crystal_size_max 0.51
_exptl_crystal_size_mid 0.09
_exptl_crystal_size_min 0.06
_refine_diff_density_max 0.609
_refine_diff_density_min -1.015
_refine_ls_extinction_method none
_refine_ls_goodness_of_fit_ref 1.087
_refine_ls_hydrogen_treatment constr
_refine_ls_matrix_type full
_refine_ls_number_parameters 562
_refine_ls_number_reflns 9492
_refine_ls_number_restraints 0
_refine_ls_restrained_S_all 1.087
_refine_ls_R_factor_all 0.0954
_refine_ls_R_factor_gt 0.0507
_refine_ls_shift/su_max 0.000
_refine_ls_shift/su_mean 0.000
_refine_ls_structure_factor_coef Fsqd
_refine_ls_weighting_details 'calc w=1/[\s^2^(Fo^2^)+(0.0624P)^2^] where P=(Fo^2^+2Fc^2^)/3'
_refine_ls_weighting_scheme calc
_refine_ls_wR_factor_gt 0.1188
_refine_ls_wR_factor_ref 0.1353
_reflns_number_gt 5497
_reflns_number_total 9492
_reflns_threshold_expression I>2\s(I)
_cod_data_source_file sk3201.cif
_cod_data_source_block III
_cod_database_code 2016518
_cod_database_fobs_code 2016518

loop_
_symmetry_equiv_pos_as_xyz
'x, y, z'
'-x+1/2, -y, z+1/2'
'-x, y+1/2, -z+1/2'
'x+1/2, -y+1/2, -z'
'-x, -y, -z'
'x-1/2, y, -z-1/2'
'x, -y-1/2, z-1/2'
'-x-1/2, y-1/2, z'

loop_
_atom_site_type_symbol
_atom_site_label
_atom_site_fract_x
_atom_site_fract_y
_atom_site_fract_z
_atom_site_U_iso_or_equiv
_atom_site_adp_type
_atom_site_calc_flag
_atom_site_refinement_flags
_atom_site_occupancy
_atom_site_disorder_assembly
_atom_site_disorder_group
S S1 0.73682(6) 0.00321(3) 0.232714(17) 0.02295(15) Uani d . 1 . .
C C1 0.4491(2) 0.16964(11) 0.27948(7) 0.0265(6) Uani d . 1 . .
H H1 0.4955 0.1655 0.3033 0.032 Uiso calc R 1 . .
O O1 0.76152(17) -0.00309(7) 0.27387(5) 0.0286(4) Uani d . 1 . .
C C2 0.3564(2) 0.21182(11) 0.27595(7) 0.0274(6) Uani d . 1 . .
H H2 0.3407 0.2369 0.2970 0.033 Uiso calc R 1 . .
O O2 0.84810(16) 0.00625(7) 0.20674(5) 0.0291(4) Uani d . 1 . .
C C3 0.2858(3) 0.21764(11) 0.24148(7) 0.0297(6) Uani d . 1 . .
H H3 0.2214 0.2465 0.2389 0.036 Uiso calc R 1 . .
C C4 0.3107(2) 0.18070(11) 0.21066(7) 0.0282(6) Uani d . 1 . .
H H4 0.2625 0.1843 0.1871 0.034 Uiso calc R 1 . .
C C5 0.4044(2) 0.13909(10) 0.21418(7) 0.0246(6) Uani d . 1 . .
H H5 0.4204 0.1143 0.1929 0.029 Uiso calc R 1 . .
C C6 0.4765(2) 0.13276(10) 0.24868(6) 0.0213(5) Uani d . 1 . .
C C7 0.5756(2) 0.08836(10) 0.25336(6) 0.0230(5) Uani d . 1 . .
H H7 0.6005 0.0787 0.2792 0.028 Uiso calc R 1 . .
C C8 0.6335(2) 0.06054(10) 0.22464(7) 0.0230(5) Uani d . 1 . .
H H8 0.6180 0.0724 0.1986 0.028 Uiso calc R 1 . .
C C9 0.6357(2) -0.05240(10) 0.21741(6) 0.0219(5) Uani d . 1 . .
H H9 0.5549 -0.0588 0.2306 0.026 Uiso calc R 1 . .
C C10 0.6681(2) -0.08582(10) 0.18800(7) 0.0230(5) Uani d . 1 . .
H H10 0.7507 -0.0788 0.1759 0.028 Uiso calc R 1 . .
C C11 0.5896(2) -0.13257(10) 0.17211(6) 0.0210(5) Uani d . 1 . .
C C12 0.4599(2) -0.14266(10) 0.18350(6) 0.0231(5) Uani d . 1 . .
H H12 0.4194 -0.1189 0.2023 0.028 Uiso calc R 1 . .
C C13 0.3896(3) -0.18732(10) 0.16748(7) 0.0276(6) Uani d . 1 . .
H H13 0.3018 -0.1944 0.1756 0.033 Uiso calc R 1 . .
C C14 0.4474(3) -0.22156(10) 0.13964(7) 0.0313(6) Uani d . 1 . .
H H14 0.3990 -0.2520 0.1287 0.038 Uiso calc R 1 . .
C C15 0.5750(3) -0.21166(11) 0.12773(7) 0.0310(6) Uani d . 1 . .
H H15 0.6139 -0.2350 0.1084 0.037 Uiso calc R 1 . .
C C16 0.6464(3) -0.16771(10) 0.14400(7) 0.0280(6) Uani d . 1 . .
H H16 0.7346 -0.1614 0.1360 0.034 Uiso calc R 1 . .
S S21 0.63705(6) 0.13450(2) 0.111526(15) 0.01896(14) Uani d . 1 . .
C C21 1.0923(2) 0.05528(10) 0.14105(6) 0.0240(6) Uani d . 1 . .
H H21 1.0444 0.0323 0.1587 0.029 Uiso calc R 1 . .
O O21 0.57348(16) 0.13957(7) 0.07412(4) 0.0216(4) Uani d . 1 . .
C C22 1.2262(2) 0.04665(11) 0.13596(7) 0.0264(6) Uani d . 1 . .
H H22 1.2700 0.0179 0.1502 0.032 Uiso calc R 1 . .
O O22 0.60780(16) 0.08544(7) 0.13483(4) 0.0226(4) Uani d . 1 . .
C C23 1.2962(2) 0.08001(11) 0.11002(7) 0.0270(6) Uani d . 1 . .
H H23 1.3873 0.0733 0.1060 0.032 Uiso calc R 1 . .
C C24 1.2333(2) 0.12320(11) 0.08992(7) 0.0272(6) Uani d . 1 . .
H H24 1.2819 0.1467 0.0727 0.033 Uiso calc R 1 . .
C C25 1.1003(2) 0.13195(10) 0.09502(7) 0.0233(5) Uani d . 1 . .
H H25 1.0577 0.1615 0.0812 0.028 Uiso calc R 1 . .
C C26 1.0275(2) 0.09796(10) 0.12016(6) 0.0205(5) Uani d . 1 . .
C C27 0.8854(2) 0.10328(10) 0.12458(6) 0.0207(5) Uani d . 1 . .
H H27 0.8452 0.0803 0.1439 0.025 Uiso calc R 1 . .
C C28 0.8063(2) 0.13697(10) 0.10438(6) 0.0192(5) Uani d . 1 . .
H H28 0.8424 0.1625 0.0859 0.023 Uiso calc R 1 . .
C C29 0.6010(2) 0.19422(10) 0.13919(6) 0.0211(5) Uani d . 1 . .
H H29 0.6301 0.1962 0.1655 0.025 Uiso calc R 1 . .
C C30 0.5334(2) 0.23709(10) 0.12411(6) 0.0204(5) Uani d . 1 . .
H H30 0.5072 0.2338 0.0977 0.024 Uiso calc R 1 . .
C C31 0.4955(2) 0.28898(10) 0.14453(6) 0.0212(5) Uani d . 1 . .
C C32 0.4441(2) 0.33379(10) 0.12321(7) 0.0241(6) Uani d . 1 . .
H H32 0.4320 0.3298 0.0959 0.029 Uiso calc R 1 . .
C C33 0.4102(3) 0.38435(11) 0.14113(7) 0.0294(6) Uani d . 1 . .
H H33 0.3763 0.4147 0.1261 0.035 Uiso calc R 1 . .
C C34 0.4259(3) 0.39030(11) 0.18078(7) 0.0327(6) Uani d . 1 . .
H H34 0.4029 0.4248 0.1931 0.039 Uiso calc R 1 . .
C C35 0.4754(3) 0.34574(11) 0.20264(7) 0.0313(6) Uani d . 1 . .
H H35 0.4857 0.3499 0.2300 0.038 Uiso calc R 1 . .
C C36 0.5100(2) 0.29535(11) 0.18501(7) 0.0252(6) Uani d . 1 . .
H H36 0.5434 0.2651 0.2002 0.030 Uiso calc R 1 . .
S S41 0.78425(8) 0.24464(3) -0.00204(2) 0.0411(2) Uani d . 1 . .
C C41 0.5670(3) 0.08760(14) -0.08228(8) 0.0438(8) Uani d . 1 . .
H H41 0.6199 0.1021 -0.1028 0.053 Uiso calc R 1 . .
O O41 0.8547(2) 0.25138(8) -0.03837(5) 0.0456(6) Uani d . 1 A .
C C42 0.4912(3) 0.03983(14) -0.08854(8) 0.0488(9) Uani d . 1 . .
H H42 0.4925 0.0217 -0.1132 0.059 Uiso calc R 1 . .
O O42 0.8609(2) 0.23348(8) 0.03280(5) 0.0429(5) Uani d . 1 A .
C C43 0.4144(3) 0.01861(14) -0.05919(9) 0.0497(8) Uani d . 1 . .
H H43 0.3631 -0.0144 -0.0634 0.060 Uiso calc R 1 . .
C C44 0.4120(3) 0.04571(15) -0.02327(8) 0.0491(8) Uani d . 1 . .
H H44 0.3575 0.0314 -0.0031 0.059 Uiso calc R 1 . .
C C45 0.4874(3) 0.09283(14) -0.01668(8) 0.0412(8) Uani d . 1 . .
H H45 0.4857 0.1106 0.0081 0.049 Uiso calc R 1 . .
C C46 0.5664(3) 0.11460(13) -0.04612(7) 0.0370(7) Uani d . 1 A .
C C47 0.6524(3) 0.16347(13) -0.03997(7) 0.0397(8) Uani d . 1 . .
H H47 0.7012 0.1763 -0.0618 0.048 Uiso calc R 1 A .
C C48 0.6689(3) 0.19161(13) -0.00679(7) 0.0373(7) Uani d . 1 A .
H H48 0.6155 0.1822 0.0150 0.045 Uiso calc R 1 . .
C C49 0.6698(6) 0.29921(19) 0.00007(13) 0.0197(9) Uani d P 0.57 A 1
H H49 0.6046 0.3033 -0.0195 0.024 Uiso calc PR 0.57 A 1
C C50 0.6761(6) 0.3361(2) 0.03064(13) 0.0227(11) Uani d P 0.57 A 1
H H50 0.7417 0.3288 0.0497 0.027 Uiso calc PR 0.57 A 1
C C51 0.5944(5) 0.3845(2) 0.03700(13) 0.0266(15) Uani d PG 0.57 A 1
C C52 0.4818(5) 0.3946(3) 0.01514(16) 0.0306(19) Uani d PG 0.57 A 1
H H52 0.4565 0.3689 -0.0047 0.037 Uiso calc PR 0.57 A 1
C C53 0.4061(7) 0.4424(3) 0.0224(2) 0.0354(18) Uani d PG 0.57 A 1
H H53 0.3291 0.4493 0.0074 0.043 Uiso calc PR 0.57 A 1
C C54 0.4430(9) 0.4800(3) 0.0515(3) 0.040(2) Uani d PG 0.57 A 1
H H54 0.3913 0.5126 0.0564 0.048 Uiso calc PR 0.57 A 1
C C55 0.5557(9) 0.4698(3) 0.0733(2) 0.042(2) Uani d PG 0.57 A 1
H H55 0.5810 0.4956 0.0932 0.050 Uiso calc PR 0.57 A 1
C C56 0.6314(6) 0.4221(3) 0.06609(15) 0.0358(16) Uani d PG 0.57 A 1
H H56 0.7084 0.4151 0.0810 0.043 Uiso calc PR 0.57 A 1
C C49B 0.7286(8) 0.3135(4) 0.0187(3) 0.0390(18) Uani d P 0.43 A 2
H H49B 0.7838 0.3361 0.0347 0.047 Uiso calc PR 0.43 A 2
C C50B 0.6152(7) 0.3278(4) 0.0102(2) 0.0335(16) Uani d P 0.43 A 2
H H50B 0.5645 0.3026 -0.0051 0.040 Uiso calc PR 0.43 A 2
C C51B 0.5513(7) 0.3827(3) 0.02257(19) 0.028(2) Uani d PG 0.43 A 2
C C52B 0.4340(8) 0.3963(4) 0.0040(2) 0.030(2) Uani d PG 0.43 A 2
H H52B 0.3999 0.3721 -0.0157 0.037 Uiso calc PR 0.43 A 2
C C53B 0.3665(9) 0.4452(5) 0.0141(3) 0.036(2) Uani d PG 0.43 A 2
H H53B 0.2864 0.4544 0.0014 0.043 Uiso calc PR 0.43 A 2
C C54B 0.4164(12) 0.4805(5) 0.0429(4) 0.046(3) Uani d PG 0.43 A 2
H H54B 0.3702 0.5139 0.0498 0.055 Uiso calc PR 0.43 A 2
C C55B 0.5337(12) 0.4670(4) 0.0615(3) 0.047(3) Uani d PG 0.43 A 2
H H55B 0.5677 0.4911 0.0811 0.056 Uiso calc PR 0.43 A 2
C C56B 0.6011(8) 0.4181(4) 0.0513(2) 0.042(3) Uani d PG 0.43 A 2
H H56B 0.6813 0.4088 0.0640 0.051 Uiso calc PR 0.43 A 2

loop_
_atom_site_aniso_label
_atom_site_aniso_U_11
_atom_site_aniso_U_22
_atom_site_aniso_U_33
_atom_site_aniso_U_12
_atom_site_aniso_U_13
_atom_site_aniso_U_23
S1 0.0245(3) 0.0217(3) 0.0226(3) -0.0035(3) -0.0005(3) -0.0001(2)
C1 0.0271(14) 0.0299(15) 0.0226(12) -0.0053(12) 0.0026(11) -0.0007(11)
O1 0.0347(10) 0.0255(9) 0.0255(9) -0.0022(9) -0.0075(8) 0.0022(7)
C2 0.0261(15) 0.0280(14) 0.0282(13) -0.0022(12) 0.0066(11) -0.0033(11)
O2 0.0253(10) 0.0296(10) 0.0323(9) -0.0033(8) 0.0047(8) -0.0011(8)
C3 0.0267(15) 0.0294(15) 0.0331(14) -0.0013(12) 0.0057(11) 0.0058(11)
C4 0.0253(14) 0.0333(16) 0.0260(13) -0.0021(12) 0.0003(11) 0.0053(11)
C5 0.0255(14) 0.0267(14) 0.0215(12) -0.0056(11) 0.0045(10) 0.0000(10)
C6 0.0191(13) 0.0237(13) 0.0210(11) -0.0071(11) 0.0032(10) 0.0020(10)
C7 0.0264(14) 0.0232(13) 0.0194(11) -0.0068(11) -0.0042(10) 0.0009(10)
C8 0.0258(14) 0.0207(13) 0.0224(12) -0.0044(11) 0.0012(10) 0.0023(10)
C9 0.0231(13) 0.0225(13) 0.0200(11) -0.0042(11) -0.0001(10) 0.0035(10)
C10 0.0193(13) 0.0247(14) 0.0251(12) 0.0027(11) -0.0028(10) 0.0029(10)
C11 0.0232(13) 0.0202(13) 0.0196(11) -0.0003(11) -0.0023(10) -0.0012(10)
C12 0.0284(14) 0.0204(14) 0.0205(11) 0.0044(11) -0.0021(10) -0.0012(10)
C13 0.0291(15) 0.0283(15) 0.0255(13) -0.0027(12) -0.0051(11) 0.0045(11)
C14 0.0460(18) 0.0182(14) 0.0298(14) -0.0027(13) -0.0115(13) 0.0015(11)
C15 0.0419(18) 0.0239(14) 0.0272(13) 0.0068(13) -0.0021(12) -0.0044(11)
C16 0.0281(15) 0.0276(14) 0.0283(13) 0.0060(12) -0.0034(11) 0.0014(11)
S21 0.0182(3) 0.0226(3) 0.0160(3) -0.0011(3) -0.0002(2) -0.0011(2)
C21 0.0229(14) 0.0293(15) 0.0197(12) 0.0004(11) -0.0013(10) 0.0015(10)
O21 0.0213(9) 0.0277(10) 0.0158(8) -0.0016(8) -0.0025(7) -0.0005(7)
C22 0.0243(14) 0.0298(14) 0.0250(12) 0.0026(12) -0.0040(11) 0.0025(11)
O22 0.0205(9) 0.0269(9) 0.0205(8) -0.0045(8) -0.0007(7) 0.0025(7)
C23 0.0178(13) 0.0329(15) 0.0303(13) 0.0001(12) -0.0035(11) -0.0015(11)
C24 0.0235(14) 0.0289(15) 0.0291(13) -0.0092(12) 0.0023(11) -0.0014(11)
C25 0.0213(13) 0.0199(13) 0.0287(13) -0.0006(11) -0.0019(10) 0.0000(10)
C26 0.0196(13) 0.0226(13) 0.0194(11) -0.0013(11) -0.0014(9) -0.0057(10)
C27 0.0216(13) 0.0208(13) 0.0196(11) -0.0016(11) 0.0024(10) -0.0047(10)
C28 0.0182(12) 0.0183(12) 0.0210(11) -0.0019(10) 0.0035(9) -0.0033(9)
C29 0.0172(13) 0.0292(14) 0.0169(11) -0.0022(11) 0.0016(9) -0.0031(10)
C30 0.0176(13) 0.0264(14) 0.0172(11) -0.0045(11) 0.0026(9) -0.0009(10)
C31 0.0158(12) 0.0254(14) 0.0225(12) -0.0038(11) 0.0006(10) -0.0043(10)
C32 0.0232(14) 0.0290(15) 0.0201(11) -0.0015(11) 0.0024(10) -0.0002(10)
C33 0.0325(16) 0.0225(14) 0.0332(14) 0.0021(12) 0.0028(12) 0.0007(11)
C34 0.0376(17) 0.0246(15) 0.0358(14) -0.0002(13) 0.0021(12) -0.0071(12)
C35 0.0376(17) 0.0330(16) 0.0232(13) -0.0011(13) -0.0025(11) -0.0059(11)
C36 0.0227(14) 0.0280(14) 0.0250(12) 0.0035(11) -0.0018(10) -0.0022(11)
S41 0.0542(5) 0.0268(4) 0.0424(4) 0.0074(4) 0.0280(4) 0.0097(3)
C41 0.0473(19) 0.057(2) 0.0267(14) 0.0289(17) 0.0037(13) 0.0058(14)
O41 0.0526(14) 0.0413(12) 0.0430(11) 0.0134(11) 0.0285(10) 0.0159(9)
C42 0.061(2) 0.051(2) 0.0337(16) 0.0333(19) -0.0093(15) -0.0028(15)
O42 0.0601(14) 0.0372(11) 0.0313(10) -0.0231(11) 0.0145(10) -0.0076(9)
C43 0.046(2) 0.061(2) 0.0419(18) 0.0135(17) -0.0097(15) -0.0085(16)
C44 0.0297(17) 0.082(3) 0.0359(16) -0.0033(18) -0.0045(13) -0.0060(16)
C45 0.0244(16) 0.077(2) 0.0223(13) -0.0019(16) -0.0021(11) -0.0044(14)
C46 0.0273(16) 0.058(2) 0.0251(13) 0.0135(15) -0.0022(11) 0.0068(13)
C47 0.0360(17) 0.059(2) 0.0238(13) 0.0195(16) 0.0100(12) 0.0167(13)
C48 0.0250(15) 0.059(2) 0.0282(14) 0.0076(14) 0.0105(12) 0.0161(13)
C49 0.024(3) 0.019(2) 0.017(2) -0.008(2) 0.003(2) -0.0059(19)
C50 0.030(3) 0.021(3) 0.017(2) -0.010(2) 0.010(2) -0.009(2)
C51 0.031(4) 0.017(3) 0.032(4) -0.014(3) 0.008(3) 0.000(3)
C52 0.033(6) 0.024(3) 0.035(4) -0.012(3) 0.008(4) -0.005(3)
C53 0.028(5) 0.040(4) 0.038(4) -0.001(3) 0.010(3) 0.001(3)
C54 0.053(6) 0.012(4) 0.055(5) -0.002(4) 0.023(5) -0.006(3)
C55 0.051(5) 0.028(4) 0.046(5) -0.009(3) 0.016(3) -0.010(3)
C56 0.034(4) 0.032(3) 0.041(4) -0.007(3) 0.014(3) -0.006(3)
C49B 0.051(6) 0.034(5) 0.032(4) -0.017(4) 0.010(4) -0.001(3)
C50B 0.031(4) 0.043(5) 0.027(4) -0.015(4) 0.002(3) 0.001(3)
C51B 0.028(6) 0.031(5) 0.025(5) -0.007(4) 0.008(4) -0.002(4)
C52B 0.034(6) 0.027(4) 0.031(5) -0.006(4) 0.009(4) -0.006(4)
C53B 0.019(5) 0.031(5) 0.059(7) -0.001(4) 0.008(4) 0.011(4)
C54B 0.045(6) 0.036(7) 0.057(7) 0.010(5) 0.031(5) 0.000(6)
C55B 0.069(8) 0.038(6) 0.034(6) -0.025(6) 0.014(6) -0.009(4)
C56B 0.038(5) 0.038(6) 0.051(7) -0.016(5) -0.008(5) 0.021(6)

loop_
_atom_type_symbol
_atom_type_description
_atom_type_scat_dispersion_real
_atom_type_scat_dispersion_imag
_atom_type_scat_source
C C 0.0033 0.0016 'International Tables Vol C Tables 4.2.6.8 and 6.1.1.4'
H H 0.0000 0.0000 'International Tables Vol C Tables 4.2.6.8 and 6.1.1.4'
O O 0.0106 0.0060 'International Tables Vol C Tables 4.2.6.8 and 6.1.1.4'
S S 0.1246 0.1234 'International Tables Vol C Tables 4.2.6.8 and 6.1.1.4'

loop_
_geom_angle_atom_site_label_1
_geom_angle_atom_site_label_2
_geom_angle_atom_site_label_3
_geom_angle
O2 S1 O1 118.33(11)
O2 S1 C8 109.63(11)
O1 S1 C8 109.99(11)
O2 S1 C9 108.20(11)
O1 S1 C9 108.57(10)
C8 S1 C9 100.64(11)
C2 C1 C6 121.4(2)
C2 C1 H1 119.3
C6 C1 H1 119.3
C1 C2 C3 119.9(2)
C1 C2 H2 120.0
C3 C2 H2 120.0
C2 C3 C4 119.3(2)
C2 C3 H3 120.3
C4 C3 H3 120.3
C5 C4 C3 120.5(2)
C5 C4 H4 119.7
C3 C4 H4 119.7
C4 C5 C6 120.9(2)
C4 C5 H5 119.6
C6 C5 H5 119.6
C1 C6 C5 117.9(2)
C1 C6 C7 120.1(2)
C5 C6 C7 122.0(2)
C8 C7 C6 125.5(2)
C8 C7 H7 117.2
C6 C7 H7 117.2
C7 C8 S1 122.54(19)
C7 C8 H8 118.7
S1 C8 H8 118.7
C10 C9 S1 122.1(2)
C10 C9 H9 118.9
S1 C9 H9 118.9
C9 C10 C11 126.7(2)
C9 C10 H10 116.6
C11 C10 H10 116.6
C12 C11 C16 118.7(2)
C12 C11 C10 122.5(2)
C16 C11 C10 118.7(2)
C13 C12 C11 120.3(2)
C13 C12 H12 119.8
C11 C12 H12 119.8
C14 C13 C12 120.1(2)
C14 C13 H13 120.0
C12 C13 H13 120.0
C15 C14 C13 120.3(2)
C15 C14 H14 119.9
C13 C14 H14 119.9
C14 C15 C16 120.0(2)
C14 C15 H15 120.0
C16 C15 H15 120.0
C15 C16 C11 120.6(2)
C15 C16 H16 119.7
C11 C16 H16 119.7
O22 S21 O21 117.96(10)
O22 S21 C28 108.03(10)
O21 S21 C28 108.34(10)
O22 S21 C29 107.93(10)
O21 S21 C29 108.89(10)
C28 S21 C29 104.94(11)
C22 C21 C26 120.2(2)
C22 C21 H21 119.9
C26 C21 H21 119.9
C21 C22 C23 120.0(2)
C21 C22 H22 120.0
C23 C22 H22 120.0
C22 C23 C24 120.2(2)
C22 C23 H23 119.9
C24 C23 H23 119.9
C25 C24 C23 119.9(2)
C25 C24 H24 120.1
C23 C24 H24 120.1
C24 C25 C26 120.9(2)
C24 C25 H25 119.6
C26 C25 H25 119.6
C25 C26 C21 118.9(2)
C25 C26 C27 122.8(2)
C21 C26 C27 118.3(2)
C28 C27 C26 126.6(2)
C28 C27 H27 116.7
C26 C27 H27 116.7
C27 C28 S21 120.31(19)
C27 C28 H28 119.8
S21 C28 H28 119.8
C30 C29 S21 121.02(18)
C30 C29 H29 119.5
S21 C29 H29 119.5
C29 C30 C31 126.1(2)
C29 C30 H30 117.0
C31 C30 H30 117.0
C32 C31 C36 118.5(2)
C32 C31 C30 119.1(2)
C36 C31 C30 122.4(2)
C33 C32 C31 121.2(2)
C33 C32 H32 119.4
C31 C32 H32 119.4
C34 C33 C32 119.8(2)
C34 C33 H33 120.1
C32 C33 H33 120.1
C33 C34 C35 119.9(2)
C33 C34 H34 120.1
C35 C34 H34 120.1
C36 C35 C34 120.7(2)
C36 C35 H35 119.6
C34 C35 H35 119.6
C35 C36 C31 119.9(2)
C35 C36 H36 120.0
C31 C36 H36 120.0
O41 S41 O42 117.69(13)
O41 S41 C48 109.58(13)
O42 S41 C48 108.06(12)
O41 S41 C49 106.55(16)
O42 S41 C49 117.35(18)
C48 S41 C49 95.17(19)
O41 S41 C49B 112.5(2)
O42 S41 C49B 90.4(3)
C48 S41 C49B 117.8(3)
C42 C41 C46 120.6(3)
C42 C41 H41 119.7
C46 C41 H41 119.7
C43 C42 C41 120.1(3)
C43 C42 H42 119.9
C41 C42 H42 119.9
C42 C43 C44 119.6(3)
C42 C43 H43 120.2
C44 C43 H43 120.2
C45 C44 C43 120.8(3)
C45 C44 H44 119.6
C43 C44 H44 119.6
C44 C45 C46 120.3(3)
C44 C45 H45 119.9
C46 C45 H45 119.9
C45 C46 C41 118.6(3)
C45 C46 C47 122.2(3)
C41 C46 C47 119.1(3)
C48 C47 C46 126.4(3)
C48 C47 H47 116.8
C46 C47 H47 116.8
C47 C48 S41 122.1(2)
C47 C48 H48 119.0
S41 C48 H48 119.0
C50 C49 S41 118.4(5)
C50 C49 H49 120.8
S41 C49 H49 120.8
C49 C50 C51 127.0(6)
C49 C50 H50 116.5
C51 C50 H50 116.5
C52 C51 C56 120.0
C52 C51 C50 122.3(4)
C56 C51 C50 117.7(4)
C51 C52 C53 120.0
C51 C52 H52 120.0
C53 C52 H52 120.0
C54 C53 C52 120.0
C54 C53 H53 120.0
C52 C53 H53 120.0
C55 C54 C53 120.0
C55 C54 H54 120.0
C53 C54 H54 120.0
C54 C55 C56 120.0
C54 C55 H55 120.0
C56 C55 H55 120.0
C55 C56 C51 120.0
C55 C56 H56 120.0
C51 C56 H56 120.0
C50B C49B S41 115.6(10)
C50B C49B H49B 122.2
S41 C49B H49B 122.2
C49B C50B C51B 124.7(10)
C49B C50B H50B 117.6
C51B C50B H50B 117.6
C52B C51B C56B 120.0
C52B C51B C50B 115.9(6)
C56B C51B C50B 124.0(6)
C53B C52B C51B 120.0
C53B C52B H52B 120.0
C51B C52B H52B 120.0
C54B C53B C52B 120.0
C54B C53B H53B 120.0
C52B C53B H53B 120.0
C53B C54B C55B 120.0
C53B C54B H54B 120.0
C55B C54B H54B 120.0
C54B C55B C56B 120.0
C54B C55B H55B 120.0
C56B C55B H55B 120.0
C55B C56B C51B 120.0
C55B C56B H56B 120.0
C51B C56B H56B 120.0

loop_
_geom_bond_atom_site_label_1
_geom_bond_atom_site_label_2
_geom_bond_distance
_geom_bond_publ_flag
S1 O2 1.4422(17) y
S1 O1 1.4432(16) y
S1 C8 1.738(2) y
S1 C9 1.751(2) y
C1 C2 1.379(3) ?
C1 C6 1.399(3) ?
C1 H1 0.9500 ?
C2 C3 1.391(3) ?
C2 H2 0.9500 ?
C3 C4 1.396(3) ?
C3 H3 0.9500 ?
C4 C5 1.375(3) ?
C4 H4 0.9500 ?
C5 C6 1.401(3) ?
C5 H5 0.9500 ?
C6 C7 1.465(3) ?
C7 C8 1.324(3) ?
C7 H7 0.9500 ?
C8 H8 0.9500 ?
C9 C10 1.325(3) ?
C9 H9 0.9500 ?
C10 C11 1.469(3) ?
C10 H10 0.9500 ?
C11 C12 1.396(3) ?
C11 C16 1.399(3) ?
C12 C13 1.390(3) ?
C12 H12 0.9500 ?
C13 C14 1.384(3) ?
C13 H13 0.9500 ?
C14 C15 1.380(4) ?
C14 H14 0.9500 ?
C15 C16 1.386(3) ?
C15 H15 0.9500 ?
C16 H16 0.9500 ?
S21 O22 1.4415(16) y
S21 O21 1.4428(15) y
S21 C28 1.739(2) y
S21 C29 1.742(2) y
C21 C22 1.387(3) ?
C21 C26 1.404(3) ?
C21 H21 0.9500 ?
C22 C23 1.387(3) ?
C22 H22 0.9500 ?
C23 C24 1.389(3) ?
C23 H23 0.9500 ?
C24 C25 1.379(3) ?
C24 H24 0.9500 ?
C25 C26 1.393(3) ?
C25 H25 0.9500 ?
C26 C27 1.457(3) ?
C27 C28 1.328(3) ?
C27 H27 0.9500 ?
C28 H28 0.9500 ?
C29 C30 1.331(3) ?
C29 H29 0.9500 ?
C30 C31 1.466(3) ?
C30 H30 0.9500 ?
C31 C32 1.391(3) ?
C31 C36 1.406(3) ?
C32 C33 1.389(3) ?
C32 H32 0.9500 ?
C33 C34 1.378(3) ?
C33 H33 0.9500 ?
C34 C35 1.389(4) ?
C34 H34 0.9500 ?
C35 C36 1.383(3) ?
C35 H35 0.9500 ?
C36 H36 0.9500 ?
S41 O41 1.4473(18) ?
S41 O42 1.452(2) ?
S41 C48 1.725(3) ?
S41 C49 1.740(6) ?
S41 C49B 1.868(10) ?
C41 C42 1.385(4) ?
C41 C46 1.397(4) ?
C41 H41 0.9500 ?
C42 C43 1.370(4) ?
C42 H42 0.9500 ?
C43 C44 1.390(4) ?
C43 H43 0.9500 ?
C44 C45 1.372(4) ?
C44 H44 0.9500 ?
C45 C46 1.390(4) ?
C45 H45 0.9500 ?
C46 C47 1.465(4) ?
C47 C48 1.330(4) ?
C47 H47 0.9500 ?
C48 H48 0.9500 ?
C49 C50 1.367(6) ?
C49 H49 0.9500 ?
C50 C51 1.431(8) ?
C50 H50 0.9500 ?
C51 C52 1.3900 ?
C51 C56 1.3900 ?
C52 C53 1.3900 ?
C52 H52 0.9500 ?
C53 C54 1.3900 ?
C53 H53 0.9500 ?
C54 C55 1.3900 ?
C54 H54 0.9500 ?
C55 C56 1.3900 ?
C55 H55 0.9500 ?
C56 H56 0.9500 ?
C49B C50B 1.236(11) ?
C49B H49B 0.9500 ?
C50B C51B 1.513(12) ?
C50B H50B 0.9500 ?
C51B C52B 1.3900 ?
C51B C56B 1.3900 ?
C52B C53B 1.3900 ?
C52B H52B 0.9500 ?
C53B C54B 1.3900 ?
C53B H53B 0.9500 ?
C54B C55B 1.3900 ?
C54B H54B 0.9500 ?
C55B C56B 1.3900 ?
C55B H55B 0.9500 ?
C56B H56B 0.9500 ?
